data_7005537
loop_
_publ_author_name
'Barreiro, Elena'
'Casas, Jos\'e S'
'Couce, Mar\'ia D'
'S\'anchez, Agust\'in'
'Seoane, Rafael'
'Sordo, Jos\'e'
'Varela, Jos\'e M'
'V\'azquez-L\'opez, Ezequiel M'

_publ_section_title
;
 Synthesis and antimicrobial activities of silver(I)
 sulfanylcarboxylates. Structural isomers with identically or unequally
 coordinated Ag centers in an Ag4S4 ring.
;
_journal_issue 28
_journal_name_full 'Dalton transactions (Cambridge, England : 2003)'
_journal_page_first 3074
_journal_page_last 3085
_journal_paper_doi 10.1039/b702936e
_journal_year 2007
_chemical_formula_sum 'C30 H44 Ag2 N2 O4 S2'
_chemical_formula_weight 776.53
_chemical_name_systematic
;
?
;
_space_group_IT_number 2
_symmetry_cell_setting '-P 1'
_symmetry_space_group_name_Hall '-P 1'
_symmetry_space_group_name_H-M 'P -1'
_atom_sites_solution_hydrogens geom
_atom_sites_solution_primary direct
_atom_sites_solution_secondary difmap
_audit_creation_method SHELXL-97
_cell_angle_alpha 91.661(5)
_cell_angle_beta 97.236(4)
_cell_angle_gamma 100.182(4)
_cell_formula_units_Z 4
_cell_length_a 11.658(3)
_cell_length_b 14.597(4)
_cell_length_c 19.874(5)
_cell_measurement_temperature 173(2)
_cell_volume 3297.7(15)
_computing_cell_refinement 'Bruker SMART'
_computing_data_collection 'Bruker SMART'
_computing_data_reduction 'Bruker SAINT'
_computing_molecular_graphics
;
ORTEP-3 (Farrugia, 1997)
;
_computing_publication_material 'SHELXL-97 (Sheldrick, 1997)'
_computing_structure_refinement 'SHELXL-97 (Sheldrick, 1997)'
_computing_structure_solution 'SHELXS-97 (Sheldrick, 1990)'
_diffrn_ambient_temperature 173(2)
_diffrn_measured_fraction_theta_full 0.996
_diffrn_measured_fraction_theta_max 0.996
_diffrn_radiation_monochromator graphite
_diffrn_radiation_source 'fine-focus sealed tube'
_diffrn_radiation_type MoK\a
_diffrn_radiation_wavelength 0.71073
_diffrn_reflns_av_R_equivalents 0.0000
_diffrn_reflns_av_sigmaI/netI 0.0524
_diffrn_reflns_limit_h_max 14
_diffrn_reflns_limit_h_min -14
_diffrn_reflns_limit_k_max 18
_diffrn_reflns_limit_k_min -18
_diffrn_reflns_limit_l_max 24
_diffrn_reflns_limit_l_min 0
_diffrn_reflns_number 12931
_diffrn_reflns_theta_full 26.02
_diffrn_reflns_theta_max 26.02
_diffrn_reflns_theta_min 1.71
_exptl_absorpt_coefficient_mu 1.350
_exptl_absorpt_correction_T_max 1.000000
_exptl_absorpt_correction_T_min 0.737695
_exptl_absorpt_correction_type multi-scan
_exptl_crystal_colour colourless
_exptl_crystal_density_diffrn 1.564
_exptl_crystal_density_method 'not measured'
_exptl_crystal_description block
_exptl_crystal_F_000 1584
_exptl_crystal_size_max 0.07
_exptl_crystal_size_mid 0.06
_exptl_crystal_size_min 0.06
_refine_diff_density_max 0.599
_refine_diff_density_min -0.583
_refine_diff_density_rms 0.104
_refine_ls_extinction_method none
_refine_ls_goodness_of_fit_ref 1.017
_refine_ls_hydrogen_treatment mixed
_refine_ls_matrix_type full
_refine_ls_number_parameters 801
_refine_ls_number_reflns 12931
_refine_ls_number_restraints 0
_refine_ls_restrained_S_all 1.017
_refine_ls_R_factor_all 0.0554
_refine_ls_R_factor_gt 0.0336
_refine_ls_shift/su_max 0.002
_refine_ls_shift/su_mean 0.000
_refine_ls_structure_factor_coef Fsqd
_refine_ls_weighting_details 'calc w=1/[\s^2^(Fo^2^)+(0.0271P)^2^+0.0000P] where P=(Fo^2^+2Fc^2^)/3'
_refine_ls_weighting_scheme calc
_refine_ls_wR_factor_gt 0.0634
_refine_ls_wR_factor_ref 0.0684
_reflns_number_gt 9577
_reflns_number_total 12931
_reflns_threshold_expression >2sigma(I)
_cod_data_source_file b702936e.txt
_cod_data_source_block 11
_cod_database_code 7005537

loop_
_symmetry_equiv_pos_as_xyz
'x, y, z'
'-x, -y, -z'

loop_
_atom_site_label
_atom_site_type_symbol
_atom_site_fract_x
_atom_site_fract_y
_atom_site_fract_z
_atom_site_U_iso_or_equiv
_atom_site_adp_type
_atom_site_occupancy
_atom_site_symmetry_multiplicity
_atom_site_calc_flag
_atom_site_refinement_flags
_atom_site_disorder_assembly
_atom_site_disorder_group
Ag1 Ag 0.06465(2) 0.859007(17) 0.058972(13) 0.02037(7) Uani 1 1 d . . .
S1 S -0.10451(8) 0.81352(6) -0.02716(4) 0.0207(2) Uani 1 1 d . . .
N1 N 0.1219(3) 0.0886(2) 0.59030(15) 0.0205(7) Uani 1 1 d . . .
Ag2 Ag 0.12660(2) 1.059461(17) 0.098296(13) 0.02095(7) Uani 1 1 d . . .
S2 S 0.16236(7) 0.93248(6) 0.16756(4) 0.01817(19) Uani 1 1 d . . .
N2 N 0.8311(3) 0.4407(2) 0.91249(15) 0.0209(7) Uani 1 1 d . . .
Ag3 Ag 0.04695(2) 0.348914(17) 0.537095(13) 0.01976(7) Uani 1 1 d . . .
S3 S 0.11765(7) 0.39961(6) 0.65360(4) 0.01820(19) Uani 1 1 d . . .
N3 N 0.6420(3) 0.4435(2) 0.55948(15) 0.0205(7) Uani 1 1 d . . .
Ag4 Ag 0.09305(2) 0.545116(18) 0.602071(14) 0.02324(7) Uani 1 1 d . . .
S4 S 0.01036(7) 0.68273(6) 0.58271(4) 0.01871(19) Uani 1 1 d . . .
N4 N 0.3564(3) 0.9076(2) 0.91895(15) 0.0214(7) Uani 1 1 d . . .
O11 O 0.0790(2) 0.69802(15) 0.01970(12) 0.0265(6) Uani 1 1 d . . .
C11 C 0.0196(3) 0.6658(2) -0.03572(18) 0.0215(8) Uani 1 1 d . . .
O12 O 0.0199(2) 0.58611(16) -0.06185(12) 0.0287(6) Uani 1 1 d . . .
C12 C -0.0587(3) 0.7253(2) -0.07498(17) 0.0172(7) Uani 1 1 d . . .
C13 C -0.0857(3) 0.7064(2) -0.14200(17) 0.0209(8) Uani 1 1 d . . .
H13 H -0.0531 0.6567 -0.1592 0.025 Uiso 1 1 calc R . .
C14 C -0.1573(3) 0.7500(2) -0.19319(17) 0.0207(8) Uani 1 1 d . . .
C15 C -0.1232(3) 0.7605(2) -0.25789(17) 0.0265(9) Uani 1 1 d . . .
H15 H -0.0547 0.7389 -0.2680 0.032 Uiso 1 1 calc R . .
C16 C -0.1878(3) 0.8020(2) -0.30719(18) 0.0293(9) Uani 1 1 d . . .
H16 H -0.1628 0.8090 -0.3507 0.035 Uiso 1 1 calc R . .
C17 C -0.2873(3) 0.8332(2) -0.29433(18) 0.0269(9) Uani 1 1 d . . .
H17 H -0.3303 0.8628 -0.3284 0.032 Uiso 1 1 calc R . .
C18 C -0.3243(3) 0.8214(2) -0.23193(18) 0.0260(9) Uani 1 1 d . . .
H18 H -0.3941 0.8419 -0.2230 0.031 Uiso 1 1 calc R . .
C19 C -0.2604(3) 0.7794(2) -0.18115(17) 0.0219(8) Uani 1 1 d . . .
H19 H -0.2875 0.7709 -0.1382 0.026 Uiso 1 1 calc R . .
O21 O 0.2803(2) 0.91236(18) 0.04132(12) 0.0303(6) Uani 1 1 d . . .
C21 C 0.3564(3) 0.9286(2) 0.09277(17) 0.0187(8) Uani 1 1 d . . .
O22 O 0.4652(2) 0.93927(16) 0.09104(11) 0.0244(6) Uani 1 1 d . . .
C22 C 0.3136(3) 0.9349(2) 0.16215(16) 0.0158(7) Uani 1 1 d . . .
C23 C 0.3959(3) 0.9435(2) 0.21686(16) 0.0180(7) Uani 1 1 d . . .
H23 H 0.4729 0.9412 0.2068 0.022 Uiso 1 1 calc R . .
C24 C 0.3875(3) 0.9557(2) 0.28953(17) 0.0196(8) Uani 1 1 d . . .
C25 C 0.2910(3) 0.9169(2) 0.32057(17) 0.0233(8) Uani 1 1 d . . .
H25 H 0.2257 0.8785 0.2941 0.028 Uiso 1 1 calc R . .
C26 C 0.2883(3) 0.9335(2) 0.38957(17) 0.0268(9) Uani 1 1 d . . .
H26 H 0.2221 0.9059 0.4101 0.032 Uiso 1 1 calc R . .
C27 C 0.3825(3) 0.9905(2) 0.42824(18) 0.0268(9) Uani 1 1 d . . .
H27 H 0.3801 1.0029 0.4752 0.032 Uiso 1 1 calc R . .
C28 C 0.4797(3) 1.0292(2) 0.39927(17) 0.0250(8) Uani 1 1 d . . .
H28 H 0.5441 1.0684 0.4259 0.030 Uiso 1 1 calc R . .
C29 C 0.4829(3) 1.0103(2) 0.33026(17) 0.0236(8) Uani 1 1 d . . .
H29 H 0.5514 1.0350 0.3107 0.028 Uiso 1 1 calc R . .
O31 O 0.2757(2) 0.51191(16) 0.56081(12) 0.0258(6) Uani 1 1 d . . .
C31 C 0.3257(3) 0.4533(2) 0.59336(17) 0.0228(8) Uani 1 1 d . . .
O32 O 0.4164(2) 0.4268(2) 0.57932(13) 0.0411(7) Uani 1 1 d . . .
C32 C 0.2713(3) 0.4094(2) 0.65339(17) 0.0189(8) Uani 1 1 d . . .
C33 C 0.3440(3) 0.3790(2) 0.70166(16) 0.0201(8) Uani 1 1 d . . .
H33 H 0.4224 0.3852 0.6916 0.024 Uiso 1 1 calc R . .
C34 C 0.3272(3) 0.3381(2) 0.76700(17) 0.0208(8) Uani 1 1 d . . .
C35 C 0.4088(3) 0.2842(3) 0.79369(19) 0.0297(9) Uani 1 1 d . . .
H35 H 0.4712 0.2755 0.7691 0.036 Uiso 1 1 calc R . .
C36 C 0.4000(3) 0.2433(3) 0.8555(2) 0.0386(10) Uani 1 1 d . . .
H36 H 0.4552 0.2062 0.8725 0.046 Uiso 1 1 calc R . .
C37 C 0.3107(3) 0.2569(3) 0.89198(19) 0.0351(10) Uani 1 1 d . . .
H37 H 0.3051 0.2299 0.9346 0.042 Uiso 1 1 calc R . .
C38 C 0.2293(3) 0.3098(3) 0.86643(18) 0.0300(9) Uani 1 1 d . . .
H38 H 0.1673 0.3184 0.8914 0.036 Uiso 1 1 calc R . .
C39 C 0.2380(3) 0.3501(2) 0.80459(17) 0.0259(8) Uani 1 1 d . . .
H39 H 0.1819 0.3866 0.7877 0.031 Uiso 1 1 calc R . .
O41 O 0.0511(2) 0.82910(15) 0.47943(12) 0.0236(6) Uani 1 1 d . . .
C41 C 0.1226(3) 0.8497(2) 0.53239(18) 0.0198(8) Uani 1 1 d . . .
O42 O 0.1889(2) 0.92774(15) 0.54705(12) 0.0268(6) Uani 1 1 d . . .
C42 C 0.1334(3) 0.7745(2) 0.58455(16) 0.0173(7) Uani 1 1 d . . .
C43 C 0.2330(3) 0.7831(2) 0.62744(17) 0.0203(8) Uani 1 1 d . . .
H43 H 0.2887 0.8380 0.6233 0.024 Uiso 1 1 calc R . .
C44 C 0.2708(3) 0.7216(2) 0.68019(17) 0.0222(8) Uani 1 1 d . . .
C45 C 0.3869(3) 0.7091(2) 0.68994(18) 0.0284(9) Uani 1 1 d . . .
H45 H 0.4412 0.7413 0.6630 0.034 Uiso 1 1 calc R . .
C46 C 0.4250(4) 0.6510(3) 0.7378(2) 0.0354(10) Uani 1 1 d . . .
H46 H 0.5046 0.6427 0.7428 0.042 Uiso 1 1 calc R . .
C47 C 0.3490(4) 0.6049(3) 0.7785(2) 0.0399(11) Uani 1 1 d . . .
H47 H 0.3756 0.5642 0.8109 0.048 Uiso 1 1 calc R . .
C48 C 0.2343(4) 0.6181(3) 0.77185(19) 0.0368(10) Uani 1 1 d . . .
H48 H 0.1820 0.5878 0.8006 0.044 Uiso 1 1 calc R . .
C49 C 0.1949(3) 0.6758(2) 0.72293(18) 0.0294(9) Uani 1 1 d . . .
H49 H 0.1154 0.6842 0.7184 0.035 Uiso 1 1 calc R . .
C1A C 0.0018(3) -0.0165(2) 0.6581(2) 0.0330(9) Uani 1 1 d . . .
H13A H -0.0682 -0.0060 0.6287 0.050 Uiso 1 1 calc R . .
H11A H -0.0181 -0.0289 0.7039 0.050 Uiso 1 1 calc R . .
H12A H 0.0300 -0.0702 0.6397 0.050 Uiso 1 1 calc R . .
C2A C 0.0971(3) 0.0691(3) 0.66145(18) 0.0275(9) Uani 1 1 d . . .
H2A H 0.172(3) 0.057(2) 0.6916(15) 0.015(8) Uiso 1 1 d . . .
C3A C 0.0624(4) 0.1526(3) 0.69466(19) 0.0391(10) Uani 1 1 d . . .
H33A H 0.1294 0.2045 0.7006 0.059 Uiso 1 1 calc R . .
H31A H 0.0388 0.1366 0.7391 0.059 Uiso 1 1 calc R . .
H32A H -0.0036 0.1709 0.6659 0.059 Uiso 1 1 calc R . .
C4A C 0.3356(3) 0.1506(3) 0.6203(2) 0.0341(10) Uani 1 1 d . . .
H41A H 0.3532 0.0909 0.6048 0.051 Uiso 1 1 calc R . .
H42A H 0.3283 0.1498 0.6689 0.051 Uiso 1 1 calc R . .
H43A H 0.3994 0.2011 0.6126 0.051 Uiso 1 1 calc R . .
C5A C 0.2211(3) 0.1663(2) 0.58096(19) 0.0226(8) Uani 1 1 d . . .
H5A H 0.203(2) 0.223(2) 0.5990(14) 0.008(8) Uiso 1 1 d . . .
C6A C 0.2284(3) 0.1710(3) 0.50564(19) 0.0316(9) Uani 1 1 d . . .
H61A H 0.2457 0.1122 0.4882 0.047 Uiso 1 1 calc R . .
H63A H 0.2911 0.2224 0.4980 0.047 Uiso 1 1 calc R . .
H62A H 0.1532 0.1815 0.4820 0.047 Uiso 1 1 calc R . .
C1B C 0.7460(3) 0.5068(3) 1.0047(2) 0.0396(10) Uani 1 1 d . . .
H12B H 0.7944 0.4719 1.0344 0.059 Uiso 1 1 calc R . .
H11B H 0.6728 0.5093 1.0235 0.059 Uiso 1 1 calc R . .
H13B H 0.7891 0.5702 1.0017 0.059 Uiso 1 1 calc R . .
C2B C 0.7176(3) 0.4584(3) 0.93424(19) 0.0283(9) Uani 1 1 d . . .
H2B H 0.672(3) 0.395(2) 0.9371(15) 0.011(8) Uiso 1 1 d . . .
C3B C 0.6537(3) 0.5149(3) 0.8838(2) 0.0399(11) Uani 1 1 d . . .
H31B H 0.7063 0.5730 0.8768 0.060 Uiso 1 1 calc R . .
H32B H 0.5840 0.5294 0.9018 0.060 Uiso 1 1 calc R . .
H33B H 0.6295 0.4787 0.8405 0.060 Uiso 1 1 calc R . .
C4B C 0.9520(3) 0.3991(3) 0.8282(2) 0.0389(10) Uani 1 1 d . . .
H41B H 1.0039 0.4595 0.8396 0.058 Uiso 1 1 calc R . .
H43B H 0.9523 0.3810 0.7804 0.058 Uiso 1 1 calc R . .
H42B H 0.9801 0.3519 0.8569 0.058 Uiso 1 1 calc R . .
C5B C 0.8289(3) 0.4063(3) 0.84014(18) 0.0269(9) Uani 1 1 d . . .
H5B H 0.796(3) 0.452(2) 0.8105(16) 0.019(9) Uiso 1 1 d . . .
C6B C 0.7452(3) 0.3132(2) 0.8258(2) 0.0358(10) Uani 1 1 d . . .
H61B H 0.7693 0.2683 0.8579 0.054 Uiso 1 1 calc R . .
H62B H 0.7473 0.2898 0.7793 0.054 Uiso 1 1 calc R . .
H63B H 0.6650 0.3214 0.8309 0.054 Uiso 1 1 calc R . .
C1C C 0.6603(5) 0.6078(3) 0.5872(2) 0.0564(14) Uani 1 1 d . . .
H11C H 0.6715 0.6182 0.5398 0.085 Uiso 1 1 calc R . .
H12C H 0.7033 0.6615 0.6162 0.085 Uiso 1 1 calc R . .
H13C H 0.5763 0.5999 0.5916 0.085 Uiso 1 1 calc R . .
C2C C 0.7059(4) 0.5212(3) 0.6088(2) 0.0335(10) Uani 1 1 d . . .
H2C H 0.791(3) 0.529(2) 0.6041(17) 0.032(11) Uiso 1 1 d . . .
C3C C 0.6887(4) 0.5012(3) 0.68115(18) 0.0420(11) Uani 1 1 d . . .
H32C H 0.6045 0.4889 0.6851 0.063 Uiso 1 1 calc R . .
H31C H 0.7277 0.5552 0.7111 0.063 Uiso 1 1 calc R . .
H33C H 0.7227 0.4466 0.6943 0.063 Uiso 1 1 calc R . .
C4C C 0.7898(3) 0.3408(3) 0.5803(2) 0.0463(12) Uani 1 1 d . . .
H42C H 0.8209 0.3594 0.5382 0.069 Uiso 1 1 calc R . .
H43C H 0.8000 0.2768 0.5890 0.069 Uiso 1 1 calc R . .
H41C H 0.8323 0.3828 0.6182 0.069 Uiso 1 1 calc R . .
C5C C 0.6608(3) 0.3460(2) 0.5734(2) 0.0253(9) Uani 1 1 d . . .
H5C H 0.628(3) 0.330(2) 0.6148(16) 0.021(9) Uiso 1 1 d . . .
C6C C 0.5905(3) 0.2813(3) 0.5155(2) 0.0358(10) Uani 1 1 d . . .
H63C H 0.5085 0.2900 0.5101 0.054 Uiso 1 1 calc R . .
H62C H 0.5939 0.2165 0.5258 0.054 Uiso 1 1 calc R . .
H61C H 0.6238 0.2956 0.4734 0.054 Uiso 1 1 calc R . .
C1D C 0.2022(4) 1.0014(3) 0.8981(2) 0.0589(14) Uani 1 1 d . . .
H11D H 0.1946 0.9982 0.9466 0.088 Uiso 1 1 calc R . .
H13D H 0.1256 1.0045 0.8724 0.088 Uiso 1 1 calc R . .
H12D H 0.2590 1.0571 0.8910 0.088 Uiso 1 1 calc R . .
C2D C 0.2446(4) 0.9156(3) 0.8740(2) 0.0362(11) Uani 1 1 d . . .
H2D H 0.194(4) 0.873(3) 0.879(2) 0.052(15) Uiso 1 1 d . . .
C3D C 0.2640(4) 0.9211(3) 0.8005(2) 0.0554(14) Uani 1 1 d . . .
H31D H 0.3155 0.9801 0.7943 0.083 Uiso 1 1 calc R . .
H32D H 0.1883 0.9177 0.7719 0.083 Uiso 1 1 calc R . .
H33D H 0.3008 0.8690 0.7875 0.083 Uiso 1 1 calc R . .
C4D C 0.5285(4) 0.8331(3) 0.9447(2) 0.0428(11) Uani 1 1 d . . .
H42D H 0.5309 0.8528 0.9925 0.064 Uiso 1 1 calc R . .
H43D H 0.5777 0.8813 0.9224 0.064 Uiso 1 1 calc R . .
H41D H 0.5583 0.7746 0.9419 0.064 Uiso 1 1 calc R . .
C5D C 0.4035(3) 0.8188(3) 0.90993(19) 0.0292(9) Uani 1 1 d . . .
H5D H 0.400(3) 0.805(2) 0.8624(17) 0.020(9) Uiso 1 1 d . . .
C6D C 0.3255(4) 0.7388(3) 0.9375(2) 0.0579(14) Uani 1 1 d . . .
H61D H 0.3244 0.7515 0.9861 0.087 Uiso 1 1 calc R . .
H62D H 0.3561 0.6813 0.9309 0.087 Uiso 1 1 calc R . .
H63D H 0.2455 0.7317 0.9134 0.087 Uiso 1 1 calc R . .
H1N1 H 0.141(3) 0.039(3) 0.5694(18) 0.033(11) Uiso 1 1 d . . .
H2N1 H 0.059(3) 0.103(2) 0.5663(17) 0.023(10) Uiso 1 1 d . . .
H1N2 H 0.886(3) 0.485(2) 0.9198(17) 0.020(11) Uiso 1 1 d . . .
H2N2 H 0.861(3) 0.390(3) 0.9414(19) 0.049(12) Uiso 1 1 d . . .
H1N3 H 0.662(4) 0.456(3) 0.511(2) 0.075(16) Uiso 1 1 d . . .
H2N3 H 0.563(3) 0.446(2) 0.5591(16) 0.023(10) Uiso 1 1 d . . .
H1N4 H 0.414(3) 0.958(2) 0.9100(16) 0.020(9) Uiso 1 1 d . . .
H2N4 H 0.336(4) 0.912(3) 0.968(2) 0.065(14) Uiso 1 1 d . . .

loop_
_atom_site_aniso_label
_atom_site_aniso_U_11
_atom_site_aniso_U_22
_atom_site_aniso_U_33
_atom_site_aniso_U_23
_atom_site_aniso_U_13
_atom_site_aniso_U_12
Ag1 0.02228(15) 0.01900(14) 0.01820(14) -0.00069(11) -0.00225(11) 0.00309(11)
S1 0.0219(5) 0.0220(5) 0.0180(5) -0.0001(4) -0.0022(4) 0.0066(4)
N1 0.0194(17) 0.0149(16) 0.0270(18) 0.0011(14) -0.0019(14) 0.0056(13)
Ag2 0.02119(15) 0.01856(14) 0.02364(15) 0.00126(11) 0.00002(12) 0.00711(11)
S2 0.0177(5) 0.0221(5) 0.0149(4) 0.0014(4) 0.0021(4) 0.0043(4)
N2 0.0218(18) 0.0165(17) 0.0223(17) 0.0015(14) -0.0038(14) 0.0026(15)
Ag3 0.01605(14) 0.01980(14) 0.02325(15) 0.00038(11) 0.00034(11) 0.00454(11)
S3 0.0166(4) 0.0185(4) 0.0208(5) 0.0049(4) 0.0049(4) 0.0041(4)
N3 0.0172(17) 0.0251(17) 0.0200(17) 0.0036(13) 0.0029(13) 0.0049(13)
Ag4 0.02282(15) 0.01676(14) 0.03119(16) 0.00498(12) 0.00367(12) 0.00575(12)
S4 0.0159(4) 0.0173(4) 0.0229(5) 0.0043(4) 0.0017(4) 0.0031(4)
N4 0.0216(17) 0.0245(17) 0.0175(16) 0.0011(13) 0.0045(13) 0.0015(14)
O11 0.0313(15) 0.0202(13) 0.0260(14) 0.0022(11) -0.0101(12) 0.0087(11)
C11 0.0187(19) 0.0211(19) 0.024(2) 0.0071(16) 0.0022(16) 0.0012(15)
O12 0.0333(15) 0.0167(13) 0.0345(15) -0.0005(11) -0.0071(12) 0.0085(11)
C12 0.0146(18) 0.0138(17) 0.0218(19) -0.0009(14) 0.0000(15) 0.0009(14)
C13 0.0211(19) 0.0155(18) 0.026(2) -0.0016(15) -0.0002(16) 0.0049(15)
C14 0.0207(19) 0.0165(18) 0.023(2) -0.0008(15) -0.0055(16) 0.0041(15)
C15 0.026(2) 0.031(2) 0.023(2) -0.0026(17) 0.0013(17) 0.0085(17)
C16 0.037(2) 0.029(2) 0.018(2) 0.0030(16) -0.0003(17) -0.0023(18)
C17 0.036(2) 0.0150(19) 0.026(2) 0.0013(16) -0.0087(18) 0.0040(17)
C18 0.020(2) 0.026(2) 0.030(2) -0.0054(17) -0.0069(17) 0.0071(16)
C19 0.022(2) 0.023(2) 0.0181(19) -0.0015(15) -0.0009(15) 0.0022(16)
O21 0.0238(14) 0.0500(17) 0.0150(13) -0.0050(12) 0.0014(11) 0.0030(12)
C21 0.024(2) 0.0145(18) 0.0183(19) -0.0003(14) 0.0053(16) 0.0039(15)
O22 0.0197(14) 0.0295(14) 0.0249(14) 0.0032(11) 0.0054(11) 0.0050(11)
C22 0.0194(18) 0.0147(17) 0.0138(17) -0.0014(14) 0.0016(14) 0.0049(14)
C23 0.0168(18) 0.0201(18) 0.0181(18) -0.0008(15) 0.0032(15) 0.0062(15)
C24 0.023(2) 0.0206(19) 0.0172(18) 0.0022(15) 0.0010(15) 0.0107(15)
C25 0.022(2) 0.023(2) 0.023(2) 0.0046(16) -0.0036(16) 0.0053(16)
C26 0.025(2) 0.036(2) 0.023(2) 0.0098(17) 0.0042(17) 0.0126(18)
C27 0.037(2) 0.032(2) 0.0160(19) 0.0054(16) 0.0025(17) 0.0198(19)
C28 0.027(2) 0.029(2) 0.0181(19) 0.0012(16) -0.0088(16) 0.0106(17)
C29 0.021(2) 0.027(2) 0.024(2) 0.0042(16) -0.0001(16) 0.0087(16)
O31 0.0270(14) 0.0285(14) 0.0229(14) 0.0087(11) 0.0084(11) 0.0025(12)
C31 0.0188(19) 0.028(2) 0.0196(19) -0.0006(16) 0.0028(16) 0.0002(16)
O32 0.0220(15) 0.078(2) 0.0308(16) 0.0143(15) 0.0120(12) 0.0224(15)
C32 0.0200(19) 0.0171(18) 0.0210(19) -0.0022(15) 0.0063(15) 0.0047(15)
C33 0.0175(19) 0.0221(19) 0.0206(19) -0.0002(15) 0.0009(15) 0.0051(15)
C34 0.0218(19) 0.0213(19) 0.0181(19) 0.0021(15) -0.0030(15) 0.0040(15)
C35 0.024(2) 0.035(2) 0.031(2) 0.0068(18) 0.0012(17) 0.0080(18)
C36 0.035(2) 0.049(3) 0.035(2) 0.016(2) -0.002(2) 0.019(2)
C37 0.038(2) 0.045(3) 0.023(2) 0.0120(19) 0.0014(19) 0.010(2)
C38 0.034(2) 0.039(2) 0.021(2) 0.0063(17) 0.0087(17) 0.0133(19)
C39 0.028(2) 0.030(2) 0.021(2) 0.0044(16) 0.0026(17) 0.0104(17)
O41 0.0225(14) 0.0206(13) 0.0271(14) 0.0073(11) -0.0017(11) 0.0048(11)
C41 0.022(2) 0.0156(18) 0.025(2) 0.0030(15) 0.0086(16) 0.0095(16)
O42 0.0328(15) 0.0136(13) 0.0338(15) 0.0040(11) 0.0043(12) 0.0031(11)
C42 0.0181(18) 0.0139(17) 0.0203(18) -0.0025(14) 0.0026(15) 0.0048(14)
C43 0.024(2) 0.0122(17) 0.025(2) -0.0032(15) 0.0030(16) 0.0037(15)
C44 0.022(2) 0.0206(19) 0.0205(19) -0.0047(15) -0.0050(16) 0.0017(16)
C45 0.025(2) 0.027(2) 0.030(2) -0.0029(17) -0.0034(17) 0.0033(17)
C46 0.033(2) 0.034(2) 0.035(2) -0.0085(19) -0.0154(19) 0.0109(19)
C47 0.049(3) 0.025(2) 0.038(3) 0.0034(19) -0.020(2) 0.005(2)
C48 0.037(3) 0.035(2) 0.032(2) 0.0111(19) -0.0076(19) -0.004(2)
C49 0.027(2) 0.032(2) 0.028(2) 0.0063(18) -0.0038(17) 0.0048(18)
C1A 0.033(2) 0.023(2) 0.044(3) 0.0086(18) 0.0104(19) 0.0045(18)
C2A 0.032(2) 0.029(2) 0.021(2) 0.0064(17) 0.0010(18) 0.0048(18)
C3A 0.059(3) 0.028(2) 0.030(2) -0.0019(18) 0.010(2) 0.003(2)
C4A 0.021(2) 0.033(2) 0.045(3) -0.0032(19) -0.0006(18) 0.0035(18)
C5A 0.020(2) 0.0131(18) 0.035(2) -0.0003(16) 0.0025(16) 0.0037(15)
C6A 0.026(2) 0.031(2) 0.041(2) 0.0147(19) 0.0098(18) 0.0097(18)
C1B 0.040(3) 0.041(3) 0.043(3) -0.001(2) 0.012(2) 0.016(2)
C2B 0.023(2) 0.027(2) 0.037(2) 0.0057(18) 0.0069(18) 0.0060(17)
C3B 0.032(2) 0.041(3) 0.049(3) 0.011(2) -0.002(2) 0.018(2)
C4B 0.035(2) 0.046(3) 0.034(2) -0.008(2) 0.0035(19) 0.007(2)
C5B 0.032(2) 0.026(2) 0.022(2) 0.0025(17) -0.0049(17) 0.0099(18)
C6B 0.036(2) 0.030(2) 0.036(2) -0.0072(18) -0.0125(19) 0.0054(19)
C1C 0.104(4) 0.023(2) 0.033(3) -0.0029(19) -0.011(3) 0.001(3)
C2C 0.032(2) 0.034(2) 0.028(2) 0.0028(18) -0.0024(19) -0.0062(19)
C3C 0.052(3) 0.044(3) 0.023(2) 0.0027(19) -0.004(2) -0.003(2)
C4C 0.027(2) 0.058(3) 0.059(3) 0.016(2) 0.008(2) 0.020(2)
C5C 0.025(2) 0.022(2) 0.033(2) 0.0110(17) 0.0130(18) 0.0096(17)
C6C 0.043(3) 0.025(2) 0.042(3) 0.0009(19) 0.010(2) 0.0130(19)
C1D 0.056(3) 0.099(4) 0.040(3) 0.017(3) 0.016(2) 0.053(3)
C2D 0.026(2) 0.036(3) 0.040(3) 0.012(2) -0.007(2) -0.007(2)
C3D 0.081(4) 0.061(3) 0.024(2) -0.009(2) -0.017(2) 0.031(3)
C4D 0.051(3) 0.044(3) 0.041(3) 0.006(2) 0.008(2) 0.029(2)
C5D 0.040(2) 0.031(2) 0.022(2) 0.0009(17) 0.0122(18) 0.0128(19)
C6D 0.079(4) 0.032(3) 0.075(4) 0.016(2) 0.045(3) 0.017(3)

loop_
_atom_type_symbol
_atom_type_description
_atom_type_scat_dispersion_real
_atom_type_scat_dispersion_imag
_atom_type_scat_source
C C 0.0033 0.0016 'International Tables Vol C Tables 4.2.6.8 and 6.1.1.4'
H H 0.0000 0.0000 'International Tables Vol C Tables 4.2.6.8 and 6.1.1.4'
Ag Ag -0.8971 1.1015 'International Tables Vol C Tables 4.2.6.8 and 6.1.1.4'
N N 0.0061 0.0033 'International Tables Vol C Tables 4.2.6.8 and 6.1.1.4'
O O 0.0106 0.0060 'International Tables Vol C Tables 4.2.6.8 and 6.1.1.4'
S S 0.1246 0.1234 'International Tables Vol C Tables 4.2.6.8 and 6.1.1.4'

loop_
_geom_angle_atom_site_label_1
_geom_angle_atom_site_label_2
_geom_angle_atom_site_label_3
_geom_angle
_geom_angle_site_symmetry_1
_geom_angle_site_symmetry_3
_geom_angle_publ_flag
S1 Ag1 S2 153.25(3) . . ?
S1 Ag1 O11 75.87(6) . . ?
S2 Ag1 O11 123.32(6) . . ?
S1 Ag1 O21 127.84(6) . . ?
S2 Ag1 O21 74.81(6) . . ?
O11 Ag1 O21 88.80(8) . . ?
S1 Ag1 Ag2 115.64(2) . . ?
S2 Ag1 Ag2 52.06(2) . . ?
O11 Ag1 Ag2 161.75(6) . . ?
O21 Ag1 Ag2 72.95(6) . . ?
S1 Ag1 Ag2 34.82(2) . 2_575 ?
S2 Ag1 Ag2 134.69(3) . 2_575 ?
O11 Ag1 Ag2 101.91(5) . 2_575 ?
O21 Ag1 Ag2 106.22(6) . 2_575 ?
Ag2 Ag1 Ag2 84.205(15) . 2_575 ?
C12 S1 Ag2 108.57(11) . 2_575 ?
C12 S1 Ag1 101.24(11) . . ?
Ag2 S1 Ag1 109.85(4) 2_575 . ?
C2A N1 C5A 118.1(3) . . ?
S1 Ag2 S2 175.99(3) 2_575 . ?
S1 Ag2 Ag1 127.20(3) 2_575 . ?
S2 Ag2 Ag1 52.94(3) . . ?
C22 S2 Ag2 100.68(11) . . ?
C22 S2 Ag1 103.53(11) . . ?
Ag2 S2 Ag1 75.00(3) . . ?
C2B N2 C5B 117.7(3) . . ?
S4 Ag3 S3 172.68(3) 2_566 . ?
S4 Ag3 O41 73.57(5) 2_566 2_566 ?
S3 Ag3 O41 113.64(6) . 2_566 ?
S4 Ag3 Ag4 122.27(2) 2_566 . ?
S3 Ag3 Ag4 51.47(2) . . ?
O41 Ag3 Ag4 155.91(5) 2_566 . ?
C32 S3 Ag3 100.62(11) . . ?
C32 S3 Ag4 98.50(11) . . ?
Ag3 S3 Ag4 77.78(3) . . ?
C2C N3 C5C 117.9(3) . . ?
S4 Ag4 S3 156.52(3) . . ?
S4 Ag4 O31 125.86(6) . . ?
S3 Ag4 O31 77.20(6) . . ?
S4 Ag4 Ag3 135.28(3) . . ?
S3 Ag4 Ag3 50.75(3) . . ?
O31 Ag4 Ag3 70.42(5) . . ?
C42 S4 Ag4 104.96(11) . . ?
C42 S4 Ag3 101.68(11) . 2_566 ?
Ag4 S4 Ag3 96.02(3) . 2_566 ?
C5D N4 C2D 116.5(3) . . ?
C11 O11 Ag1 117.5(2) . . ?
O11 C11 O12 124.0(3) . . ?
O11 C11 C12 119.2(3) . . ?
O12 C11 C12 116.8(3) . . ?
C13 C12 C11 117.2(3) . . ?
C13 C12 S1 126.2(3) . . ?
C11 C12 S1 116.7(2) . . ?
C12 C13 C14 130.5(3) . . ?
C19 C14 C15 117.8(3) . . ?
C19 C14 C13 123.0(3) . . ?
C15 C14 C13 119.1(3) . . ?
C16 C15 C14 120.7(3) . . ?
C17 C16 C15 121.0(3) . . ?
C16 C17 C18 119.3(3) . . ?
C17 C18 C19 120.7(3) . . ?
C14 C19 C18 120.3(3) . . ?
C21 O21 Ag1 118.2(2) . . ?
O21 C21 O22 124.2(3) . . ?
O21 C21 C22 117.8(3) . . ?
O22 C21 C22 118.0(3) . . ?
C23 C22 C21 116.7(3) . . ?
C23 C22 S2 123.2(3) . . ?
C21 C22 S2 120.2(2) . . ?
C22 C23 C24 131.2(3) . . ?
C25 C24 C29 117.8(3) . . ?
C25 C24 C23 124.5(3) . . ?
C29 C24 C23 117.7(3) . . ?
C26 C25 C24 121.3(3) . . ?
C27 C26 C25 119.7(3) . . ?
C28 C27 C26 120.5(3) . . ?
C27 C28 C29 119.4(3) . . ?
C24 C29 C28 121.3(3) . . ?
C31 O31 Ag4 115.7(2) . . ?
O32 C31 O31 124.7(3) . . ?
O32 C31 C32 116.6(3) . . ?
O31 C31 C32 118.7(3) . . ?
C33 C32 C31 116.8(3) . . ?
C33 C32 S3 124.7(3) . . ?
C31 C32 S3 118.4(2) . . ?
C32 C33 C34 133.0(3) . . ?
C39 C34 C35 118.0(3) . . ?
C39 C34 C33 124.8(3) . . ?
C35 C34 C33 117.2(3) . . ?
C36 C35 C34 121.1(4) . . ?
C37 C36 C35 119.7(4) . . ?
C36 C37 C38 120.0(4) . . ?
C37 C38 C39 120.2(3) . . ?
C38 C39 C34 121.1(3) . . ?
O41 C41 O42 125.4(3) . . ?
O41 C41 C42 118.5(3) . . ?
O42 C41 C42 116.1(3) . . ?
C43 C42 C41 118.2(3) . . ?
C43 C42 S4 125.1(3) . . ?
C41 C42 S4 116.7(2) . . ?
C42 C43 C44 130.7(3) . . ?
C45 C44 C49 117.4(3) . . ?
C45 C44 C43 119.7(3) . . ?
C49 C44 C43 122.9(3) . . ?
C46 C45 C44 121.3(4) . . ?
C47 C46 C45 120.6(4) . . ?
C48 C47 C46 119.6(4) . . ?
C47 C48 C49 120.0(4) . . ?
C48 C49 C44 121.0(4) . . ?
N1 C2A C3A 110.5(3) . . ?
N1 C2A C1A 108.2(3) . . ?
C3A C2A C1A 111.9(3) . . ?
N1 C5A C6A 107.7(3) . . ?
N1 C5A C4A 110.7(3) . . ?
C6A C5A C4A 111.8(3) . . ?
N2 C2B C1B 107.7(3) . . ?
N2 C2B C3B 112.2(3) . . ?
C1B C2B C3B 111.9(3) . . ?
N2 C5B C4B 108.9(3) . . ?
N2 C5B C6B 110.1(3) . . ?
C4B C5B C6B 111.7(3) . . ?
N3 C2C C3C 112.3(3) . . ?
N3 C2C C1C 106.5(3) . . ?
C3C C2C C1C 111.5(4) . . ?
N3 C5C C4C 110.8(3) . . ?
N3 C5C C6C 107.7(3) . . ?
C4C C5C C6C 111.6(3) . . ?
C3D C2D N4 111.3(4) . . ?
C3D C2D C1D 110.7(4) . . ?
N4 C2D C1D 108.2(3) . . ?
N4 C5D C6D 110.0(3) . . ?
N4 C5D C4D 108.8(3) . . ?
C6D C5D C4D 112.1(4) . . ?

loop_
_geom_bond_atom_site_label_1
_geom_bond_atom_site_label_2
_geom_bond_distance
_geom_bond_site_symmetry_2
_geom_bond_publ_flag
Ag1 S1 2.4250(10) . ?
Ag1 S2 2.4330(10) . ?
Ag1 O11 2.495(2) . ?
Ag1 O21 2.568(2) . ?
Ag1 Ag2 2.9449(8) . ?
Ag1 Ag2 3.9440(8) 2_575 ?
S1 C12 1.774(3) . ?
S1 Ag2 2.3941(10) 2_575 ?
N1 C2A 1.504(4) . ?
N1 C5A 1.504(4) . ?
Ag2 S1 2.3941(10) 2_575 ?
Ag2 S2 2.4044(10) . ?
S2 C22 1.775(3) . ?
N2 C2B 1.504(5) . ?
N2 C5B 1.505(4) . ?
Ag3 S4 2.3990(11) 2_566 ?
Ag3 S3 2.4067(10) . ?
Ag3 O41 2.641(2) 2_566 ?
Ag3 Ag4 3.0373(8) . ?
S3 C32 1.772(3) . ?
S3 Ag4 2.4310(10) . ?
N3 C2C 1.502(5) . ?
N3 C5C 1.506(4) . ?
Ag4 S4 2.3976(10) . ?
Ag4 O31 2.494(2) . ?
S4 C42 1.777(3) . ?
S4 Ag3 2.3990(11) 2_566 ?
N4 C5D 1.508(4) . ?
N4 C2D 1.509(5) . ?
O11 C11 1.256(4) . ?
C11 O12 1.261(4) . ?
C11 C12 1.528(4) . ?
C12 C13 1.339(4) . ?
C13 C14 1.465(4) . ?
C14 C19 1.391(4) . ?
C14 C15 1.398(5) . ?
C15 C16 1.380(5) . ?
C16 C17 1.369(5) . ?
C17 C18 1.369(5) . ?
C18 C19 1.399(5) . ?
O21 C21 1.254(4) . ?
C21 O22 1.255(4) . ?
C21 C22 1.530(4) . ?
C22 C23 1.344(4) . ?
C23 C24 1.468(4) . ?
C24 C25 1.392(5) . ?
C24 C29 1.396(5) . ?
C25 C26 1.391(5) . ?
C26 C27 1.384(5) . ?
C27 C28 1.375(5) . ?
C28 C29 1.398(5) . ?
O31 C31 1.266(4) . ?
C31 O32 1.249(4) . ?
C31 C32 1.526(5) . ?
C32 C33 1.337(4) . ?
C33 C34 1.466(4) . ?
C34 C39 1.387(5) . ?
C34 C35 1.403(5) . ?
C35 C36 1.388(5) . ?
C36 C37 1.380(5) . ?
C37 C38 1.384(5) . ?
C38 C39 1.385(5) . ?
O41 C41 1.251(4) . ?
C41 O42 1.262(4) . ?
C41 C42 1.542(4) . ?
C42 C43 1.335(4) . ?
C43 C44 1.476(5) . ?
C44 C45 1.387(5) . ?
C44 C49 1.402(5) . ?
C45 C46 1.377(5) . ?
C46 C47 1.375(6) . ?
C47 C48 1.375(5) . ?
C48 C49 1.392(5) . ?
C1A C2A 1.512(5) . ?
C2A C3A 1.510(5) . ?
C4A C5A 1.518(5) . ?
C5A C6A 1.513(5) . ?
C1B C2B 1.521(5) . ?
C2B C3B 1.522(5) . ?
C4B C5B 1.506(5) . ?
C5B C6B 1.524(5) . ?
C1C C2C 1.508(5) . ?
C2C C3C 1.506(5) . ?
C4C C5C 1.508(5) . ?
C5C C6C 1.521(5) . ?
C1D C2D 1.512(6) . ?
C2D C3D 1.508(6) . ?
C4D C5D 1.509(5) . ?
C5D C6D 1.509(5) . ?

loop_
_geom_hbond_atom_site_label_D
_geom_hbond_atom_site_label_H
_geom_hbond_atom_site_label_A
_geom_hbond_distance_DH
_geom_hbond_distance_HA
_geom_hbond_distance_DA
_geom_hbond_angle_DHA
_geom_hbond_site_symmetry_A
N1 H1N1 O42 0.89(4) 1.87(4) 2.750(4) 166(3) 1_545
N2 H1N2 O12 0.82(3) 1.94(3) 2.759(4) 177(3) 1_656
N1 H2N1 O41 0.88(3) 1.91(4) 2.772(4) 163(3) 2_566
N2 H2N2 O11 1.04(4) 1.72(4) 2.751(4) 172(3) 2_666
N2 H2N2 O12 1.04(4) 2.59(4) 3.315(4) 127(3) 2_666
N3 H1N3 O31 1.02(5) 1.73(5) 2.740(4) 168(4) 2_666
N3 H2N3 O32 0.93(3) 1.78(3) 2.678(4) 162(3) .
N4 H1N4 O22 0.95(3) 1.87(3) 2.802(4) 170(3) 2_676
N4 H2N4 O21 1.03(4) 1.67(4) 2.695(4) 171(4) 1_556

loop_
_geom_torsion_atom_site_label_1
_geom_torsion_atom_site_label_2
_geom_torsion_atom_site_label_3
_geom_torsion_atom_site_label_4
_geom_torsion
_geom_torsion_site_symmetry_1
_geom_torsion_site_symmetry_2
_geom_torsion_site_symmetry_3
_geom_torsion_site_symmetry_4
_geom_torsion_publ_flag
S2 Ag1 S1 C12 -162.02(12) . . . . ?
O11 Ag1 S1 C12 -22.65(12) . . . . ?
O21 Ag1 S1 C12 54.48(14) . . . . ?
Ag2 Ag1 S1 C12 142.24(11) . . . . ?
Ag2 Ag1 S1 C12 114.64(12) 2_575 . . . ?
S2 Ag1 S1 Ag2 83.34(8) . . . 2_575 ?
O11 Ag1 S1 Ag2 -137.29(7) . . . 2_575 ?
O21 Ag1 S1 Ag2 -60.17(8) . . . 2_575 ?
Ag2 Ag1 S1 Ag2 27.60(4) . . . 2_575 ?
S1 Ag1 Ag2 S1 -33.17(5) . . . 2_575 ?
S2 Ag1 Ag2 S1 174.98(4) . . . 2_575 ?
O11 Ag1 Ag2 S1 93.03(17) . . . 2_575 ?
O21 Ag1 Ag2 S1 91.20(6) . . . 2_575 ?
Ag2 Ag1 Ag2 S1 -17.75(3) 2_575 . . 2_575 ?
S1 Ag1 Ag2 S2 151.85(4) . . . . ?
O11 Ag1 Ag2 S2 -81.95(17) . . . . ?
O21 Ag1 Ag2 S2 -83.77(6) . . . . ?
Ag2 Ag1 Ag2 S2 167.27(3) 2_575 . . . ?
S1 Ag2 S2 C22 7.7(5) 2_575 . . . ?
Ag1 Ag2 S2 C22 101.30(11) . . . . ?
S1 Ag2 S2 Ag1 -93.6(4) 2_575 . . . ?
S1 Ag1 S2 C22 -168.50(12) . . . . ?
O11 Ag1 S2 C22 60.58(13) . . . . ?
O21 Ag1 S2 C22 -17.62(12) . . . . ?
Ag2 Ag1 S2 C22 -97.63(11) . . . . ?
Ag2 Ag1 S2 C22 -115.59(11) 2_575 . . . ?
S1 Ag1 S2 Ag2 -70.87(7) . . . . ?
O11 Ag1 S2 Ag2 158.21(7) . . . . ?
O21 Ag1 S2 Ag2 80.01(6) . . . . ?
Ag2 Ag1 S2 Ag2 -17.96(4) 2_575 . . . ?
S4 Ag3 S3 C32 -64.0(3) 2_566 . . . ?
O41 Ag3 S3 C32 105.77(12) 2_566 . . . ?
Ag4 Ag3 S3 C32 -96.51(11) . . . . ?
S4 Ag3 S3 Ag4 32.5(2) 2_566 . . . ?
O41 Ag3 S3 Ag4 -157.72(6) 2_566 . . . ?
C32 S3 Ag4 S4 -145.91(12) . . . . ?
Ag3 S3 Ag4 S4 114.98(7) . . . . ?
C32 S3 Ag4 O31 24.07(12) . . . . ?
Ag3 S3 Ag4 O31 -75.03(6) . . . . ?
C32 S3 Ag4 Ag3 99.10(11) . . . . ?
S4 Ag3 Ag4 S4 35.53(5) 2_566 . . . ?
S3 Ag3 Ag4 S4 -149.12(4) . . . . ?
O41 Ag3 Ag4 S4 -90.81(13) 2_566 . . . ?
S4 Ag3 Ag4 S3 -175.35(4) 2_566 . . . ?
O41 Ag3 Ag4 S3 58.31(13) 2_566 . . . ?
S4 Ag3 Ag4 O31 -86.09(6) 2_566 . . . ?
S3 Ag3 Ag4 O31 89.26(6) . . . . ?
O41 Ag3 Ag4 O31 147.57(13) 2_566 . . . ?
S3 Ag4 S4 C42 132.66(13) . . . . ?
O31 Ag4 S4 C42 -35.26(14) . . . . ?
Ag3 Ag4 S4 C42 -133.43(11) . . . . ?
S3 Ag4 S4 Ag3 -123.52(7) . . . 2_566 ?
O31 Ag4 S4 Ag3 68.56(8) . . . 2_566 ?
Ag3 Ag4 S4 Ag3 -29.61(5) . . . 2_566 ?
S1 Ag1 O11 C11 16.8(2) . . . . ?
S2 Ag1 O11 C11 176.3(2) . . . . ?
O21 Ag1 O11 C11 -112.8(2) . . . . ?
Ag2 Ag1 O11 C11 -114.6(2) . . . . ?
Ag2 Ag1 O11 C11 -6.5(2) 2_575 . . . ?
Ag1 O11 C11 O12 179.0(3) . . . . ?
Ag1 O11 C11 C12 -0.9(4) . . . . ?
O11 C11 C12 C13 156.1(3) . . . . ?
O12 C11 C12 C13 -23.9(5) . . . . ?
O11 C11 C12 S1 -23.6(4) . . . . ?
O12 C11 C12 S1 156.5(3) . . . . ?
Ag2 S1 C12 C13 -30.7(3) 2_575 . . . ?
Ag1 S1 C12 C13 -146.3(3) . . . . ?
Ag2 S1 C12 C11 148.9(2) 2_575 . . . ?
Ag1 S1 C12 C11 33.3(2) . . . . ?
C11 C12 C13 C14 -179.9(3) . . . . ?
S1 C12 C13 C14 -0.2(6) . . . . ?
C12 C13 C14 C19 -38.8(6) . . . . ?
C12 C13 C14 C15 143.0(4) . . . . ?
C19 C14 C15 C16 2.3(5) . . . . ?
C13 C14 C15 C16 -179.4(3) . . . . ?
C14 C15 C16 C17 -0.5(5) . . . . ?
C15 C16 C17 C18 -1.3(5) . . . . ?
C16 C17 C18 C19 1.1(5) . . . . ?
C15 C14 C19 C18 -2.4(5) . . . . ?
C13 C14 C19 C18 179.4(3) . . . . ?
C17 C18 C19 C14 0.7(5) . . . . ?
S1 Ag1 O21 C21 -176.5(2) . . . . ?
S2 Ag1 O21 C21 19.6(2) . . . . ?
O11 Ag1 O21 C21 -105.5(2) . . . . ?
Ag2 Ag1 O21 C21 73.9(2) . . . . ?
Ag2 Ag1 O21 C21 152.4(2) 2_575 . . . ?
Ag1 O21 C21 O22 167.2(2) . . . . ?
Ag1 O21 C21 C22 -12.2(4) . . . . ?
O21 C21 C22 C23 173.8(3) . . . . ?
O22 C21 C22 C23 -5.5(4) . . . . ?
O21 C21 C22 S2 -7.1(4) . . . . ?
O22 C21 C22 S2 173.5(2) . . . . ?
Ag2 S2 C22 C23 123.6(3) . . . . ?
Ag1 S2 C22 C23 -159.4(3) . . . . ?
Ag2 S2 C22 C21 -55.3(2) . . . . ?
Ag1 S2 C22 C21 21.6(3) . . . . ?
C21 C22 C23 C24 176.6(3) . . . . ?
S2 C22 C23 C24 -2.4(5) . . . . ?
C22 C23 C24 C25 33.9(6) . . . . ?
C22 C23 C24 C29 -145.9(4) . . . . ?
C29 C24 C25 C26 1.3(5) . . . . ?
C23 C24 C25 C26 -178.4(3) . . . . ?
C24 C25 C26 C27 0.8(5) . . . . ?
C25 C26 C27 C28 -1.3(5) . . . . ?
C26 C27 C28 C29 -0.3(5) . . . . ?
C25 C24 C29 C28 -3.0(5) . . . . ?
C23 C24 C29 C28 176.8(3) . . . . ?
C27 C28 C29 C24 2.5(5) . . . . ?
S4 Ag4 O31 C31 157.7(2) . . . . ?
S3 Ag4 O31 C31 -17.4(2) . . . . ?
Ag3 Ag4 O31 C31 -70.0(2) . . . . ?
Ag4 O31 C31 O32 178.6(3) . . . . ?
Ag4 O31 C31 C32 0.0(4) . . . . ?
O32 C31 C32 C33 27.0(5) . . . . ?
O31 C31 C32 C33 -154.2(3) . . . . ?
O32 C31 C32 S3 -151.5(3) . . . . ?
O31 C31 C32 S3 27.2(4) . . . . ?
Ag3 S3 C32 C33 -136.0(3) . . . . ?
Ag4 S3 C32 C33 144.9(3) . . . . ?
Ag3 S3 C32 C31 42.4(3) . . . . ?
Ag4 S3 C32 C31 -36.6(3) . . . . ?
C31 C32 C33 C34 176.5(3) . . . . ?
S3 C32 C33 C34 -5.0(6) . . . . ?
C32 C33 C34 C39 -23.5(6) . . . . ?
C32 C33 C34 C35 157.7(4) . . . . ?
C39 C34 C35 C36 0.7(5) . . . . ?
C33 C34 C35 C36 179.6(3) . . . . ?
C34 C35 C36 C37 -1.0(6) . . . . ?
C35 C36 C37 C38 1.1(6) . . . . ?
C36 C37 C38 C39 -0.8(6) . . . . ?
C37 C38 C39 C34 0.4(6) . . . . ?
C35 C34 C39 C38 -0.3(5) . . . . ?
C33 C34 C39 C38 -179.2(3) . . . . ?
O41 C41 C42 C43 157.0(3) . . . . ?
O42 C41 C42 C43 -22.3(4) . . . . ?
O41 C41 C42 S4 -23.3(4) . . . . ?
O42 C41 C42 S4 157.4(2) . . . . ?
Ag4 S4 C42 C43 -39.6(3) . . . . ?
Ag3 S4 C42 C43 -139.1(3) 2_566 . . . ?
Ag4 S4 C42 C41 140.7(2) . . . . ?
Ag3 S4 C42 C41 41.1(2) 2_566 . . . ?
C41 C42 C43 C44 -177.2(3) . . . . ?
S4 C42 C43 C44 3.1(5) . . . . ?
C42 C43 C44 C45 141.3(4) . . . . ?
C42 C43 C44 C49 -40.2(6) . . . . ?
C49 C44 C45 C46 2.6(5) . . . . ?
C43 C44 C45 C46 -178.9(3) . . . . ?
C44 C45 C46 C47 -1.3(6) . . . . ?
C45 C46 C47 C48 -0.9(6) . . . . ?
C46 C47 C48 C49 1.8(6) . . . . ?
C47 C48 C49 C44 -0.4(6) . . . . ?
C45 C44 C49 C48 -1.8(5) . . . . ?
C43 C44 C49 C48 179.8(3) . . . . ?
C5A N1 C2A C3A 62.1(4) . . . . ?
C5A N1 C2A C1A -175.1(3) . . . . ?
C2A N1 C5A C6A 179.5(3) . . . . ?
C2A N1 C5A C4A 56.9(4) . . . . ?
C5B N2 C2B C1B -171.1(3) . . . . ?
C5B N2 C2B C3B -47.5(4) . . . . ?
C2B N2 C5B C4B 176.6(3) . . . . ?
C2B N2 C5B C6B -60.6(4) . . . . ?
C5C N3 C2C C3C -51.1(5) . . . . ?
C5C N3 C2C C1C -173.5(3) . . . . ?
C2C N3 C5C C4C -55.8(4) . . . . ?
C2C N3 C5C C6C -178.1(3) . . . . ?
C5D N4 C2D C3D -66.8(4) . . . . ?
C5D N4 C2D C1D 171.3(3) . . . . ?
C2D N4 C5D C6D -71.4(4) . . . . ?
C2D N4 C5D C4D 165.5(3) . . . . ?
